data_9002175
loop_
_publ_author_name
'Bloodaxe, E. S.'
'Hughes, J. M.'
'Dyar, M. D.'
'Grew, E. S.'
'Guidotti, C. V.'

_publ_section_title
;
 Linking structure and chemistry in the schorl-dravite series
 Sample SmFalls
;
_journal_name_full 'American Mineralogist'
_journal_page_first 922
_journal_page_last 928
_journal_volume 84
_journal_year 1999
_chemical_formula_sum
;Al6.567 B3 Ca0.016 F0.301 Fe1.05 H3.234 K0.015 Li0.006 Mg1.305 Mn0.018
 Na0.684 O30.699 Si6 Ti0.024 V0.006
;
_chemical_name_mineral Dravite
_space_group_IT_number 160
_symmetry_space_group_name_Hall 'R 3 -2"'
_symmetry_space_group_name_H-M 'R 3 m :H'
_cell_angle_alpha 90
_cell_angle_beta 90
_cell_angle_gamma 120
_cell_formula_units_Z 3
_cell_length_a 15.934
_cell_length_b 15.934
_cell_length_c 7.167
_cell_volume 1575.860
_exptl_crystal_density_diffrn 3.124
_cod_original_sg_symbol_H-M 'R 3 m'
_cod_original_formula_sum
;Ca.016 Na.684 K.015 Al6.567 Mg1.305 Fe1.05 Ti.024 V.006 Li.006 Mn.018 Si6 B3
 O30.699 F.301 H3.234
;
_cod_database_code 9002175

loop_
_symmetry_equiv_pos_as_xyz
x,y,z
2/3+x,1/3+y,1/3+z
1/3+x,2/3+y,2/3+z
x,x-y,z
2/3+x,1/3+x-y,1/3+z
1/3+x,2/3+x-y,2/3+z
-y,-x,z
2/3-y,1/3-x,1/3+z
1/3-y,2/3-x,2/3+z
-x+y,y,z
2/3-x+y,1/3+y,1/3+z
1/3-x+y,2/3+y,2/3+z
-y,x-y,z
2/3-y,1/3+x-y,1/3+z
1/3-y,2/3+x-y,2/3+z
-x+y,-x,z
2/3-x+y,1/3-x,1/3+z
1/3-x+y,2/3-x,2/3+z

loop_
_atom_site_aniso_label
_atom_site_aniso_U_11
_atom_site_aniso_U_22
_atom_site_aniso_U_33
_atom_site_aniso_U_12
_atom_site_aniso_U_13
_atom_site_aniso_U_23
CaX 0.02315 0.02315 0.02498 0.01158 0.00000 0.00000
NaX 0.02315 0.02315 0.02498 0.01158 0.00000 0.00000
KX 0.02315 0.02315 0.02498 0.01158 0.00000 0.00000
AlY 0.00511 0.00675 0.01015 0.00338 0.00148 0.00296
MgY 0.00511 0.00675 0.01015 0.00338 0.00148 0.00296
FeY 0.00511 0.00675 0.01015 0.00338 0.00148 0.00296
TiY 0.00511 0.00675 0.01015 0.00338 0.00148 0.00296
VY 0.00511 0.00675 0.01015 0.00338 0.00148 0.00296
LiY 0.00511 0.00675 0.01015 0.00338 0.00148 0.00296
MnY 0.00511 0.00675 0.01015 0.00338 0.00148 0.00296
AlZ 0.00579 0.00569 0.00572 0.00285 -0.00030 0.00000
MgZ 0.00579 0.00569 0.00572 0.00285 -0.00030 0.00000
SiT 0.00637 0.00637 0.00648 0.00309 0.00005 -0.00030
B 0.01061 0.00868 0.00625 0.00434 0.00025 0.00050
O1 0.02605 0.02605 0.01197 0.01302 0.00000 0.00000
O-H1 0.02605 0.02605 0.01197 0.01302 0.00000 0.00000
F1 0.02605 0.02605 0.01197 0.01302 0.00000 0.00000
O2 0.01833 0.00965 0.01561 0.00482 0.00050 0.00100
O-H3 0.02605 0.01196 0.00885 0.01302 -0.00100 -0.00050
O4 0.00801 0.01736 0.01223 0.00868 0.00025 0.00050
O5 0.01640 0.00781 0.01171 0.00820 0.00225 0.00113
O6 0.01215 0.01235 0.00755 0.00699 -0.00025 -0.00125
O7 0.00791 0.00830 0.00885 0.00203 -0.00100 -0.00125
O8 0.00733 0.01254 0.01405 0.00627 -0.00025 0.00225

loop_
_atom_site_label
_atom_site_fract_x
_atom_site_fract_y
_atom_site_fract_z
_atom_site_occupancy
_atom_site_type_symbol
_atom_site_attached_hydrogens
CaX 0.00000 0.00000 0.25000 0.01600 Ca 0
NaX 0.00000 0.00000 0.25000 0.68400 Na 0
KX 0.00000 0.00000 0.25000 0.01500 K 0
AlY 0.27098 0.54196 0.31300 0.42300 Al 0
MgY 0.27098 0.54196 0.31300 0.20100 Mg 0
FeY 0.27098 0.54196 0.31300 0.35000 Fe 0
TiY 0.27098 0.54196 0.31300 0.00800 Ti 0
VY 0.27098 0.54196 0.31300 0.00200 V 0
LiY 0.27098 0.54196 0.31300 0.00200 Li 0
MnY 0.27098 0.54196 0.31300 0.00600 Mn 0
AlZ 0.29811 0.26160 0.62790 0.88300 Al 0
MgZ 0.29811 0.26160 0.62790 0.11700 Mg 0
SiT 0.19185 0.18983 0.01700 1.00000 Si 0
B 0.10960 0.21920 0.47040 1.00000 B 0
O1 0.00000 0.00000 0.79150 0.46500 O 0
O-H1 0.00000 0.00000 0.79150 0.23400 O 1
F1 0.00000 0.00000 0.79150 0.30100 F 0
O2 0.06160 0.12320 0.50350 1.00000 O 0
O-H3 0.26510 0.13255 0.52710 1.00000 O 1
O4 0.09310 0.18620 0.08630 1.00000 O 0
O5 0.18610 0.09305 0.10870 1.00000 O 0
O6 0.19670 0.18620 0.79250 1.00000 O 0
O7 0.28530 0.28570 0.09540 1.00000 O 0
O8 0.20970 0.27010 0.45720 1.00000 O 0

loop_
_cod_changelog_entry_id
_cod_changelog_entry_author
_cod_changelog_entry_date
_cod_changelog_entry_text
1
;cod-tools version 3.8.0
Id: cif_guess_AMCSD_atom_types 9581 2023-05-17 12:35:41Z saulius
;
2023-05-18T11:37:09+03:00
;Derived atom types and hydrogen counts
from atom names that follow the AMCSD naming convention
(Wat == water, O-H == hydroxyl).
;
2
;cod-tools version 3.10.1
Id: cif_fix_AMCSD_aniso_labels 10200 2024-08-01 14:09:44Z saulius
;
2024-08-02T12:20:09+03:00
;Changed the following '_atom_site_aniso_label' values:
'OH1' -> 'O-H1'
'OH3' -> 'O-H3'
;
